data_4501414
loop_
_publ_author_name
'Thu\'ery, Pierre'

_publ_section_title
;
 Coordination Polymers and Frameworks in Uranyl Ion Complexes with
 Sulfonates and Cucurbit[6]uril
;
_journal_issue 12
_journal_name_full 'Crystal Growth &amp; Design'
_journal_page_first 5702
_journal_paper_doi 10.1021/cg201253z
_journal_volume 11
_journal_year 2011
_chemical_formula_sum 'C50 H66 N25 Na O40 S2 U2'
_chemical_formula_weight 2220.45
_space_group_IT_number 2
_symmetry_cell_setting triclinic
_symmetry_space_group_name_Hall '-P 1'
_symmetry_space_group_name_H-M 'P -1'
_atom_sites_solution_hydrogens geom
_atom_sites_solution_primary direct
_atom_sites_solution_secondary difmap
_audit_creation_method SHELXL-97
_cell_angle_alpha 117.076(2)
_cell_angle_beta 90.143(3)
_cell_angle_gamma 93.097(3)
_cell_formula_units_Z 1
_cell_length_a 12.3287(5)
_cell_length_b 12.7531(6)
_cell_length_c 13.0826(6)
_cell_measurement_reflns_used 68444
_cell_measurement_temperature 150(2)
_cell_measurement_theta_max 28.70
_cell_measurement_theta_min 2.52
_cell_volume 1828.01(15)
_computing_cell_refinement 'HKL2000 (Otwinowski & Minor, 1997)'
_computing_data_collection 'COLLECT (Nonius, 1998)'
_computing_data_reduction 'HKL2000 (Otwinowski & Minor, 1997)'
_computing_molecular_graphics 'SHELXTL (Sheldrick, 2008)'
_computing_publication_material 'SHELXTL (Sheldrick, 2008); PLATON (Spek, 2003)'
_computing_structure_refinement 'SHELXL-97 (Sheldrick, 2008)'
_computing_structure_solution 'SHELXS-97 (Sheldrick, 2008)'
_diffrn_ambient_temperature 150(2)
_diffrn_measured_fraction_theta_full 0.997
_diffrn_measured_fraction_theta_max 0.997
_diffrn_measurement_device_type 'Nonius Kappa-CCD area-detector diffractometer'
_diffrn_measurement_method 'two \f and six \w scans with 2\% steps (482 frames)'
_diffrn_radiation_monochromator graphite
_diffrn_radiation_source 'fine-focus sealed tube'
_diffrn_radiation_type MoK\a
_diffrn_radiation_wavelength 0.71073
_diffrn_reflns_av_R_equivalents 0.0563
_diffrn_reflns_av_sigmaI/netI 0.0672
_diffrn_reflns_limit_h_max 16
_diffrn_reflns_limit_h_min -16
_diffrn_reflns_limit_k_max 17
_diffrn_reflns_limit_k_min -17
_diffrn_reflns_limit_l_max 17
_diffrn_reflns_limit_l_min -17
_diffrn_reflns_number 68444
_diffrn_reflns_theta_full 28.70
_diffrn_reflns_theta_max 28.70
_diffrn_reflns_theta_min 2.52
_diffrn_standards_decay_% 0
_diffrn_standards_interval_time 0
_diffrn_standards_number 0
_exptl_absorpt_coefficient_mu 4.605
_exptl_absorpt_correction_T_max 0.692
_exptl_absorpt_correction_T_min 0.525
_exptl_absorpt_correction_type multi-scan
_exptl_absorpt_process_details 'SCALEPACK (Otwinowski & Minor, 1997)'
_exptl_crystal_colour 'translucent light yellow'
_exptl_crystal_density_diffrn 2.017
_exptl_crystal_density_method 'not measured'
_exptl_crystal_description irregular
_exptl_crystal_F_000 1088
_exptl_crystal_size_max 0.14
_exptl_crystal_size_mid 0.12
_exptl_crystal_size_min 0.08
_refine_diff_density_max 2.085
_refine_diff_density_min -1.234
_refine_diff_density_rms 0.157
_refine_ls_extinction_method none
_refine_ls_goodness_of_fit_ref 1.069
_refine_ls_hydrogen_treatment constr
_refine_ls_matrix_type full
_refine_ls_number_parameters 592
_refine_ls_number_reflns 9430
_refine_ls_number_restraints 85
_refine_ls_restrained_S_all 1.081
_refine_ls_R_factor_all 0.0482
_refine_ls_R_factor_gt 0.0395
_refine_ls_shift/su_max 0.001
_refine_ls_shift/su_mean 0.000
_refine_ls_structure_factor_coef Fsqd
_refine_ls_weighting_details 'calc w=1/[\s^2^(Fo^2^)+(0.0597P)^2^+0.6580P] where P=(Fo^2^+2Fc^2^)/3'
_refine_ls_weighting_scheme calc
_refine_ls_wR_factor_gt 0.1080
_refine_ls_wR_factor_ref 0.1115
_reflns_number_gt 8267
_reflns_number_total 9430
_reflns_threshold_expression >2sigma(I)
_cod_data_source_file cg201253z_si_002.cif
_cod_data_source_block 2
_cod_database_code 4501414

loop_
_symmetry_equiv_pos_as_xyz
'x, y, z'
'-x, -y, -z'

loop_
_atom_site_label
_atom_site_type_symbol
_atom_site_fract_x
_atom_site_fract_y
_atom_site_fract_z
_atom_site_U_iso_or_equiv
_atom_site_adp_type
_atom_site_occupancy
_atom_site_symmetry_multiplicity
_atom_site_calc_flag
_atom_site_refinement_flags
U U 0.866043(12) 0.491537(14) 0.180965(13) 0.02458(7) Uani 1 1 d .
Na Na 0.5823(4) 0.7178(5) 0.5501(4) 0.0544(12) Uani 0.50 1 d P
S1 S 0.92016(9) 0.17986(10) 0.03836(10) 0.0264(2) Uani 1 1 d .
O1 O 0.7392(3) 0.4791(3) 0.1140(3) 0.0324(8) Uani 1 1 d .
O2 O 0.9918(3) 0.5026(3) 0.2509(3) 0.0307(7) Uani 1 1 d .
O3 O 0.9478(3) 0.4007(3) -0.0006(3) 0.0266(7) Uani 1 1 d .
O4 O 1.0794(3) 0.3573(3) -0.1268(3) 0.0316(7) Uani 1 1 d .
O5 O 0.8537(3) 0.2832(3) 0.1095(3) 0.0290(7) Uani 1 1 d .
O6 O 0.9032(3) 0.1416(3) -0.0827(3) 0.0320(7) Uani 1 1 d .
O7 O 0.9030(3) 0.0901(3) 0.0763(3) 0.0345(8) Uani 1 1 d .
O8 O 0.8343(4) 0.6811(3) 0.3348(3) 0.0447(10) Uani 1 1 d .
H8A H 0.8216 0.7250 0.3051 0.054 Uiso 1 1 d R
H8B H 0.8526 0.7230 0.4070 0.054 Uiso 1 1 d R
O9 O 0.7724(3) 0.4587(3) 0.3237(3) 0.0367(8) Uani 1 1 d .
H9A H 0.7088 0.4829 0.3530 0.044 Uiso 1 1 d R
H9B H 0.8129 0.4631 0.3784 0.044 Uiso 1 1 d R
O10 O 0.2371(3) 1.0349(3) 0.3026(3) 0.0385(8) Uani 1 1 d .
O11 O 0.4615(3) 0.5864(4) 0.2263(4) 0.0416(9) Uani 1 1 d .
O12 O 0.1342(3) 1.0793(3) 0.5690(3) 0.0372(8) Uani 1 1 d .
O13 O 0.3882(3) 0.6684(3) 0.5224(3) 0.0373(8) Uani 1 1 d .
O14 O 0.3084(3) 1.2377(3) 0.7721(3) 0.0378(8) Uani 1 1 d .
O15 O 0.5405(3) 0.8376(3) 0.7614(4) 0.0418(9) Uani 1 1 d .
O16 O 0.7900(9) 0.7354(11) 0.5508(8) 0.067(2) Uani 0.50 1 d PU
O17 O 0.5883(7) 0.5522(10) 0.3744(7) 0.059(2) Uani 0.50 1 d PU
O18 O 0.5874(6) 0.5926(7) 0.6155(5) 0.0397(17) Uani 0.50 1 d PU
O19 O 0.6053(10) 0.8358(9) 0.4658(9) 0.073(3) Uani 0.50 1 d PU
O20 O 0.9073(7) 0.5360(11) 0.5269(11) 0.088(2) Uani 0.50 1 d PDU
O21 O 1.0116(12) 0.3879(11) 0.4344(11) 0.085(2) Uani 0.50 1 d PU
O22 O 1.0838(12) 0.5677(11) 0.5365(11) 0.082(2) Uani 0.50 1 d PU
O23 O 0.5505(14) 0.3685(16) 0.1921(16) 0.128(6) Uani 0.50 1 d PU
O24 O 0.8950(6) 0.7779(7) 0.5626(7) 0.0404(17) Uani 0.50 1 d P
O25 O 0.4285(18) 0.939(2) 0.481(2) 0.162(8) Uani 0.50 1 d PU
N1 N 0.3259(3) 0.8761(4) 0.1727(3) 0.0296(8) Uani 1 1 d .
N2 N 0.2063(3) 0.8473(4) 0.2858(3) 0.0298(8) Uani 1 1 d .
N3 N 0.2960(3) 0.6691(4) 0.2551(3) 0.0300(9) Uani 1 1 d .
N4 N 0.4094(3) 0.6936(4) 0.1352(4) 0.0325(9) Uani 1 1 d .
N5 N 0.1332(3) 0.8765(4) 0.4675(3) 0.0301(9) Uani 1 1 d .
N6 N 0.1542(3) 0.9594(4) 0.6563(3) 0.0316(9) Uani 1 1 d .
N7 N 0.2643(3) 0.7980(4) 0.6368(3) 0.0297(8) Uani 1 1 d .
N8 N 0.2395(3) 0.7124(4) 0.4472(3) 0.0295(8) Uani 1 1 d .
N9 N 0.2761(3) 1.0841(4) 0.8176(3) 0.0287(8) Uani 1 1 d .
N10 N 0.4296(3) 1.1979(4) 0.8828(4) 0.0310(9) Uani 1 1 d .
N11 N 0.5219(3) 1.0342(4) 0.8850(4) 0.0307(9) Uani 1 1 d .
N12 N 0.3735(3) 0.9183(3) 0.8105(4) 0.0295(8) Uani 1 1 d .
N13 N 1.0000 0.5000 0.5000 0.090(2) Uani 1 2 d SDU
C1 C 1.0376(4) 0.3591(4) -0.0363(4) 0.0288(10) Uani 1 1 d .
C2 C 1.1029(4) 0.3120(4) 0.0290(4) 0.0256(9) Uani 1 1 d .
C3 C 1.0576(4) 0.2363(4) 0.0705(4) 0.0247(9) Uani 1 1 d .
C4 C 1.1213(4) 0.1989(5) 0.1349(4) 0.0314(10) Uani 1 1 d .
H4 H 1.0924 0.1446 0.1581 0.038 Uiso 1 1 calc R
C5 C 1.2278(4) 0.2439(5) 0.1637(5) 0.0369(11) Uani 1 1 d .
H5 H 1.2697 0.2222 0.2094 0.044 Uiso 1 1 calc R
C6 C 1.2728(4) 0.3212(5) 0.1249(4) 0.0345(11) Uani 1 1 d .
H6 H 1.3442 0.3516 0.1453 0.041 Uiso 1 1 calc R
C7 C 1.2107(4) 0.3529(4) 0.0555(4) 0.0328(11) Uani 1 1 d .
H7 H 1.2418 0.4018 0.0268 0.039 Uiso 1 1 calc R
C8 C 0.2539(4) 0.9303(4) 0.2578(4) 0.0292(10) Uani 1 1 d .
C9 C 0.3137(4) 0.7494(4) 0.1249(4) 0.0299(10) Uani 1 1 d .
H9 H 0.2848 0.7132 0.0456 0.036 Uiso 1 1 calc R
C10 C 0.2336(4) 0.7290(4) 0.2053(4) 0.0293(10) Uani 1 1 d .
H10 H 0.1689 0.6804 0.1627 0.035 Uiso 1 1 calc R
C11 C 0.3970(4) 0.6452(4) 0.2092(4) 0.0307(10) Uani 1 1 d .
C12 C 0.1113(4) 0.8696(5) 0.3566(4) 0.0316(10) Uani 1 1 d .
H12A H 0.0829 0.9431 0.3670 0.038 Uiso 1 1 calc R
H12B H 0.0556 0.8070 0.3165 0.038 Uiso 1 1 calc R
C13 C 0.2496(4) 0.6224(4) 0.3295(4) 0.0335(11) Uani 1 1 d .
H13A H 0.1783 0.5849 0.2988 0.040 Uiso 1 1 calc R
H13B H 0.2951 0.5625 0.3291 0.040 Uiso 1 1 calc R
C14 C 0.1421(4) 0.9818(4) 0.5643(4) 0.0294(10) Uani 1 1 d .
C15 C 0.1414(4) 0.7762(4) 0.4892(4) 0.0287(10) Uani 1 1 d .
H15 H 0.0756 0.7233 0.4635 0.034 Uiso 1 1 calc R
C16 C 0.1586(4) 0.8356(4) 0.6233(4) 0.0277(9) Uani 1 1 d .
H16 H 0.1018 0.8082 0.6594 0.033 Uiso 1 1 calc R
C17 C 0.3064(4) 0.7213(4) 0.5332(4) 0.0303(10) Uani 1 1 d .
C18 C 0.1655(4) 1.0510(4) 0.7724(4) 0.0310(10) Uani 1 1 d .
H18C H 0.1248 1.0255 0.8213 0.037 Uiso 1 1 calc R
H18D H 0.1329 1.1204 0.7767 0.037 Uiso 1 1 calc R
C19 C 0.3060(4) 0.8104(4) 0.7446(4) 0.0295(10) Uani 1 1 d .
H19C H 0.3485 0.7434 0.7300 0.035 Uiso 1 1 calc R
H19D H 0.2453 0.8081 0.7907 0.035 Uiso 1 1 calc R
C20 C 0.3357(4) 1.1785(4) 0.8188(4) 0.0305(10) Uani 1 1 d .
C21 C 0.3303(4) 1.0333(4) 0.8807(4) 0.0275(9) Uani 1 1 d .
H21 H 0.2854 1.0325 0.9421 0.033 Uiso 1 1 calc R
C22 C 0.4369(4) 1.1156(4) 0.9298(4) 0.0308(10) Uani 1 1 d .
H22 H 0.4393 1.1559 1.0140 0.037 Uiso 1 1 calc R
C23 C 0.4833(4) 0.9215(5) 0.8114(4) 0.0317(10) Uani 1 1 d .
C24 C 0.4928(4) 1.3107(4) 0.9263(5) 0.0353(11) Uani 1 1 d .
H24A H 0.4476 1.3687 0.9223 0.042 Uiso 1 1 calc R
H24B H 0.5121 1.3369 1.0066 0.042 Uiso 1 1 calc R
C25 C 0.6365(4) 1.0683(5) 0.8986(4) 0.0331(11) Uani 1 1 d .
H25A H 0.6768 0.9988 0.8796 0.040 Uiso 1 1 calc R
H25B H 0.6529 1.1228 0.9786 0.040 Uiso 1 1 calc R

loop_
_atom_site_aniso_label
_atom_site_aniso_U_11
_atom_site_aniso_U_22
_atom_site_aniso_U_33
_atom_site_aniso_U_23
_atom_site_aniso_U_13
_atom_site_aniso_U_12
U 0.02562(10) 0.02271(10) 0.02543(10) 0.01101(7) 0.00209(6) 0.00118(7)
Na 0.060(3) 0.057(3) 0.048(3) 0.025(2) 0.011(2) 0.010(3)
S1 0.0249(5) 0.0230(5) 0.0312(5) 0.0124(5) 0.0024(4) 0.0007(4)
O1 0.0237(16) 0.0334(19) 0.0398(19) 0.0163(16) -0.0005(14) 0.0019(14)
O2 0.0254(16) 0.0312(18) 0.0355(18) 0.0153(15) -0.0036(13) 0.0001(14)
O3 0.0290(16) 0.0243(16) 0.0238(15) 0.0082(13) 0.0036(12) 0.0038(13)
O4 0.043(2) 0.0247(17) 0.0296(16) 0.0145(14) 0.0075(14) 0.0056(15)
O5 0.0300(17) 0.0218(16) 0.0363(17) 0.0142(14) 0.0068(14) 0.0014(13)
O6 0.0307(17) 0.0324(19) 0.0277(16) 0.0093(14) -0.0014(13) 0.0006(15)
O7 0.0333(18) 0.0266(18) 0.046(2) 0.0187(16) 0.0084(15) 0.0022(14)
O8 0.076(3) 0.0255(18) 0.0305(18) 0.0099(15) 0.0090(18) 0.0108(19)
O9 0.039(2) 0.036(2) 0.0400(19) 0.0204(17) 0.0127(15) 0.0052(16)
O10 0.042(2) 0.0301(19) 0.039(2) 0.0119(16) 0.0022(16) 0.0035(16)
O11 0.035(2) 0.037(2) 0.058(2) 0.0252(19) 0.0077(17) 0.0070(16)
O12 0.043(2) 0.0285(19) 0.043(2) 0.0185(16) 0.0007(16) 0.0031(16)
O13 0.0322(19) 0.038(2) 0.0377(19) 0.0125(17) 0.0069(15) 0.0145(16)
O14 0.039(2) 0.036(2) 0.047(2) 0.0265(18) 0.0055(16) 0.0044(16)
O15 0.0320(19) 0.0265(19) 0.058(2) 0.0111(18) -0.0029(17) 0.0049(15)
O16 0.068(5) 0.090(6) 0.046(4) 0.030(4) 0.014(4) 0.023(4)
O17 0.056(4) 0.099(5) 0.043(3) 0.046(4) 0.021(3) 0.046(4)
O18 0.050(4) 0.037(4) 0.017(3) -0.001(3) -0.011(3) 0.002(3)
O19 0.118(7) 0.054(5) 0.068(5) 0.043(4) 0.060(5) 0.032(5)
O20 0.115(5) 0.071(4) 0.090(4) 0.050(4) -0.025(4) -0.019(4)
O21 0.114(5) 0.066(4) 0.089(4) 0.051(4) -0.026(4) -0.027(4)
O22 0.113(5) 0.064(4) 0.087(4) 0.054(4) -0.030(4) -0.030(4)
O23 0.112(9) 0.139(9) 0.165(10) 0.099(8) 0.006(7) 0.002(7)
O24 0.032(4) 0.045(5) 0.041(4) 0.016(4) 0.008(3) 0.006(3)
O25 0.153(11) 0.163(11) 0.180(11) 0.089(9) -0.014(8) 0.003(8)
N1 0.030(2) 0.031(2) 0.0286(19) 0.0139(17) -0.0008(16) -0.0006(17)
N2 0.031(2) 0.028(2) 0.030(2) 0.0126(17) 0.0023(16) 0.0045(17)
N3 0.0253(19) 0.032(2) 0.032(2) 0.0135(18) 0.0053(16) 0.0016(17)
N4 0.031(2) 0.029(2) 0.038(2) 0.0150(18) 0.0086(17) 0.0041(17)
N5 0.034(2) 0.026(2) 0.029(2) 0.0108(17) 0.0032(16) 0.0031(17)
N6 0.038(2) 0.029(2) 0.0281(19) 0.0129(17) 0.0027(17) 0.0019(18)
N7 0.027(2) 0.027(2) 0.032(2) 0.0105(17) 0.0046(16) 0.0040(16)
N8 0.029(2) 0.026(2) 0.032(2) 0.0108(17) 0.0046(16) 0.0029(16)
N9 0.030(2) 0.0238(19) 0.032(2) 0.0125(16) 0.0050(16) 0.0011(16)
N10 0.032(2) 0.023(2) 0.038(2) 0.0142(18) 0.0055(17) 0.0008(17)
N11 0.031(2) 0.026(2) 0.032(2) 0.0114(17) 0.0004(17) 0.0003(17)
N12 0.030(2) 0.0208(19) 0.035(2) 0.0104(17) 0.0034(16) 0.0031(16)
N13 0.116(5) 0.076(4) 0.091(4) 0.051(4) -0.027(4) -0.023(4)
C1 0.031(2) 0.024(2) 0.031(2) 0.0126(19) 0.0037(18) -0.0034(19)
C2 0.027(2) 0.023(2) 0.025(2) 0.0094(18) 0.0041(17) 0.0027(18)
C3 0.023(2) 0.024(2) 0.026(2) 0.0103(18) 0.0007(17) 0.0015(17)
C4 0.029(2) 0.034(3) 0.031(2) 0.014(2) 0.0022(19) 0.006(2)
C5 0.035(3) 0.037(3) 0.035(3) 0.013(2) -0.002(2) 0.007(2)
C6 0.021(2) 0.036(3) 0.038(3) 0.009(2) -0.0010(19) 0.003(2)
C7 0.037(3) 0.027(2) 0.031(2) 0.010(2) 0.006(2) -0.002(2)
C8 0.027(2) 0.032(3) 0.026(2) 0.012(2) -0.0045(18) -0.0010(19)
C9 0.031(2) 0.028(2) 0.026(2) 0.0083(19) 0.0010(18) -0.001(2)
C10 0.026(2) 0.030(2) 0.027(2) 0.0096(19) -0.0032(18) -0.0034(19)
C11 0.031(2) 0.022(2) 0.034(2) 0.0085(19) -0.0031(19) -0.0051(19)
C12 0.022(2) 0.038(3) 0.034(2) 0.016(2) 0.0033(18) 0.0063(19)
C13 0.035(3) 0.028(2) 0.034(2) 0.012(2) 0.003(2) -0.004(2)
C14 0.022(2) 0.032(3) 0.033(2) 0.015(2) 0.0016(18) -0.0019(19)
C15 0.027(2) 0.029(2) 0.030(2) 0.014(2) 0.0011(18) -0.0003(19)
C16 0.027(2) 0.026(2) 0.031(2) 0.0132(19) 0.0034(18) -0.0006(19)
C17 0.033(2) 0.025(2) 0.032(2) 0.012(2) 0.0087(19) -0.0003(19)
C18 0.032(2) 0.030(2) 0.033(2) 0.016(2) 0.0071(19) 0.005(2)
C19 0.032(2) 0.028(2) 0.034(2) 0.018(2) 0.0042(19) 0.0013(19)
C20 0.035(3) 0.025(2) 0.032(2) 0.013(2) 0.0085(19) 0.006(2)
C21 0.030(2) 0.023(2) 0.029(2) 0.0115(19) 0.0033(18) 0.0005(18)
C22 0.034(2) 0.034(3) 0.025(2) 0.014(2) 0.0042(18) 0.000(2)
C23 0.034(3) 0.030(3) 0.033(2) 0.016(2) -0.002(2) -0.002(2)
C24 0.034(3) 0.025(2) 0.043(3) 0.012(2) 0.012(2) 0.000(2)
C25 0.035(3) 0.036(3) 0.030(2) 0.017(2) -0.003(2) -0.002(2)

loop_
_atom_type_symbol
_atom_type_description
_atom_type_scat_dispersion_real
_atom_type_scat_dispersion_imag
_atom_type_scat_source
C C 0.0033 0.0016 'International Tables Vol C Tables 4.2.6.8 and 6.1.1.4'
H H 0.0000 0.0000 'International Tables Vol C Tables 4.2.6.8 and 6.1.1.4'
N N 0.0061 0.0033 'International Tables Vol C Tables 4.2.6.8 and 6.1.1.4'
O O 0.0106 0.0060 'International Tables Vol C Tables 4.2.6.8 and 6.1.1.4'
S S 0.1246 0.1234 'International Tables Vol C Tables 4.2.6.8 and 6.1.1.4'
U U -9.6767 9.6646 'International Tables Vol C Tables 4.2.6.8 and 6.1.1.4'
Na Na 0.0362 0.0249 'International Tables Vol C Tables 4.2.6.8 and 6.1.1.4'

loop_
_geom_angle_atom_site_label_1
_geom_angle_atom_site_label_2
_geom_angle_atom_site_label_3
_geom_angle
_geom_angle_site_symmetry_1
_geom_angle_site_symmetry_3
O1 U O2 178.41(14) . .
O1 U O3 90.55(14) . .
O2 U O3 90.59(14) . .
O1 U O5 88.34(15) . .
O2 U O5 91.00(14) . .
O3 U O5 70.17(11) . .
O1 U O9 87.76(15) . .
O2 U O9 90.67(15) . .
O3 U O9 145.29(12) . .
O5 U O9 75.13(12) . .
O1 U O8 92.95(16) . .
O2 U O8 86.84(16) . .
O3 U O8 141.81(12) . .
O5 U O8 147.90(12) . .
O9 U O8 72.88(13) . .
O1 U O4 87.96(15) . 2_765
O2 U O4 93.45(14) . 2_765
O3 U O4 71.80(11) . 2_765
O5 U O4 141.74(11) . 2_765
O9 U O4 142.68(12) . 2_765
O8 U O4 70.35(12) . 2_765
O18 Na O19 169.5(4) . .
O18 Na O17 83.3(3) . .
O19 Na O17 90.9(4) . .
O18 Na O13 86.4(3) . .
O19 Na O13 101.7(4) . .
O17 Na O13 82.9(3) . .
O18 Na O15 76.6(3) . .
O19 Na O15 110.6(3) . .
O17 Na O15 157.2(4) . .
O13 Na O15 85.3(2) . .
O18 Na O16 90.6(4) . .
O19 Na O16 80.4(4) . .
O17 Na O16 87.6(4) . .
O13 Na O16 170.3(4) . .
O15 Na O16 102.9(3) . .
O6 S1 O7 116.1(2) . .
O6 S1 O5 111.6(2) . .
O7 S1 O5 109.2(2) . .
O6 S1 C3 105.9(2) . .
O7 S1 C3 108.3(2) . .
O5 S1 C3 105.1(2) . .
C1 O3 U 135.7(3) . .
C1 O4 U 133.5(3) . 2_765
S1 O5 U 138.02(18) . .
U O8 H8A 106.9 . .
U O8 H8B 138.5 . .
H8A O8 H8B 110.2 . .
U O9 H9A 128.7 . .
U O9 H9B 114.5 . .
H9A O9 H9B 106.6 . .
C17 O13 Na 136.5(4) . .
C23 O15 Na 132.0(4) . .
C8 N1 C9 111.9(4) . .
C8 N1 C25 120.2(4) . 2_676
C9 N1 C25 120.4(4) . 2_676
C8 N2 C10 111.4(4) . .
C8 N2 C12 122.4(4) . .
C10 N2 C12 122.4(4) . .
C11 N3 C10 111.9(4) . .
C11 N3 C13 124.0(5) . .
C10 N3 C13 123.3(4) . .
C11 N4 C24 123.7(5) . 2_676
C11 N4 C9 112.8(4) . .
C24 N4 C9 123.4(4) 2_676 .
C14 N5 C12 121.6(4) . .
C14 N5 C15 113.6(4) . .
C12 N5 C15 124.7(4) . .
C14 N6 C18 122.9(4) . .
C14 N6 C16 112.8(4) . .
C18 N6 C16 124.3(4) . .
C17 N7 C19 121.9(4) . .
C17 N7 C16 112.7(4) . .
C19 N7 C16 123.1(4) . .
C17 N8 C13 122.0(4) . .
C17 N8 C15 112.6(4) . .
C13 N8 C15 123.2(4) . .
C20 N9 C21 112.2(4) . .
C20 N9 C18 123.2(4) . .
C21 N9 C18 124.1(4) . .
C20 N10 C22 112.4(4) . .
C20 N10 C24 120.6(4) . .
C22 N10 C24 124.1(4) . .
C23 N11 C25 121.7(4) . .
C23 N11 C22 113.1(4) . .
C25 N11 C22 124.5(4) . .
C23 N12 C19 122.7(4) . .
C23 N12 C21 113.4(4) . .
C19 N12 C21 123.9(4) . .
O20 N13 O22 122.0(8) . .
O20 N13 O21 119.8(8) . .
O22 N13 O21 118.2(8) . .
O3 C1 O4 122.6(5) . .
O3 C1 C2 120.3(4) . .
O4 C1 C2 117.1(4) . .
C7 C2 C3 119.4(5) . .
C7 C2 C1 117.5(4) . .
C3 C2 C1 122.9(4) . .
C2 C3 C4 120.5(4) . .
C2 C3 S1 121.5(4) . .
C4 C3 S1 118.0(4) . .
C5 C4 C3 119.2(5) . .
C5 C4 H4 120.4 . .
C3 C4 H4 120.4 . .
C4 C5 C6 120.6(5) . .
C4 C5 H5 119.7 . .
C6 C5 H5 119.7 . .
C5 C6 C7 119.9(5) . .
C5 C6 H6 120.1 . .
C7 C6 H6 120.1 . .
C2 C7 C6 120.3(5) . .
C2 C7 H7 119.8 . .
C6 C7 H7 119.8 . .
O10 C8 N1 125.6(5) . .
O10 C8 N2 126.1(5) . .
N1 C8 N2 108.3(4) . .
N1 C9 N4 115.0(4) . .
N1 C9 C10 103.6(4) . .
N4 C9 C10 103.1(4) . .
N1 C9 H9 111.5 . .
N4 C9 H9 111.5 . .
C10 C9 H9 111.5 . .
N2 C10 N3 114.8(4) . .
N2 C10 C9 103.7(4) . .
N3 C10 C9 103.9(4) . .
N2 C10 H10 111.3 . .
N3 C10 H10 111.3 . .
C9 C10 H10 111.3 . .
O11 C11 N4 125.8(5) . .
O11 C11 N3 126.0(5) . .
N4 C11 N3 108.1(5) . .
N5 C12 N2 113.5(4) . .
N5 C12 H12A 108.9 . .
N2 C12 H12A 108.9 . .
N5 C12 H12B 108.9 . .
N2 C12 H12B 108.9 . .
H12A C12 H12B 107.7 . .
N8 C13 N3 113.1(4) . .
N8 C13 H13A 109.0 . .
N3 C13 H13A 109.0 . .
N8 C13 H13B 109.0 . .
N3 C13 H13B 109.0 . .
H13A C13 H13B 107.8 . .
O12 C14 N5 126.0(5) . .
O12 C14 N6 125.8(5) . .
N5 C14 N6 108.0(4) . .
N5 C15 N8 114.8(4) . .
N5 C15 C16 102.4(4) . .
N8 C15 C16 103.4(4) . .
N5 C15 H15 111.8 . .
N8 C15 H15 111.8 . .
C16 C15 H15 111.8 . .
N6 C16 N7 115.5(4) . .
N6 C16 C15 103.2(4) . .
N7 C16 C15 102.5(4) . .
N6 C16 H16 111.7 . .
N7 C16 H16 111.7 . .
C15 C16 H16 111.7 . .
O13 C17 N8 126.2(5) . .
O13 C17 N7 125.2(5) . .
N8 C17 N7 108.6(4) . .
N6 C18 N9 115.1(4) . .
N6 C18 H18C 108.5 . .
N9 C18 H18C 108.5 . .
N6 C18 H18D 108.5 . .
N9 C18 H18D 108.5 . .
H18C C18 H18D 107.5 . .
N7 C19 N12 114.5(4) . .
N7 C19 H19C 108.6 . .
N12 C19 H19C 108.6 . .
N7 C19 H19D 108.6 . .
N12 C19 H19D 108.6 . .
H19C C19 H19D 107.6 . .
O14 C20 N9 125.5(5) . .
O14 C20 N10 125.4(4) . .
N9 C20 N10 109.1(4) . .
N9 C21 N12 115.3(4) . .
N9 C21 C22 103.5(4) . .
N12 C21 C22 102.1(4) . .
N9 C21 H21 111.7 . .
N12 C21 H21 111.7 . .
C22 C21 H21 111.7 . .
N11 C22 N10 115.5(4) . .
N11 C22 C21 102.9(4) . .
N10 C22 C21 102.9(4) . .
N11 C22 H22 111.6 . .
N10 C22 H22 111.6 . .
C21 C22 H22 111.6 . .
O15 C23 N12 127.0(5) . .
O15 C23 N11 124.7(5) . .
N12 C23 N11 108.2(5) . .
N4 C24 N10 113.9(4) 2_676 .
N4 C24 H24A 108.8 2_676 .
N10 C24 H24A 108.8 . .
N4 C24 H24B 108.8 2_676 .
N10 C24 H24B 108.8 . .
H24A C24 H24B 107.7 . .
N11 C25 N1 114.0(4) . 2_676
N11 C25 H25A 108.7 . .
N1 C25 H25A 108.7 2_676 .
N11 C25 H25B 108.7 . .
N1 C25 H25B 108.7 2_676 .
H25A C25 H25B 107.6 . .

loop_
_geom_bond_atom_site_label_1
_geom_bond_atom_site_label_2
_geom_bond_distance
_geom_bond_site_symmetry_2
U O1 1.755(3) .
U O2 1.764(3) .
U O3 2.374(3) .
U O5 2.378(3) .
U O9 2.380(3) .
U O8 2.392(4) .
U O4 2.404(3) 2_765
Na O18 2.131(10) .
Na O19 2.242(10) .
Na O17 2.312(11) .
Na O13 2.424(7) .
Na O15 2.548(6) .
Na O16 2.559(12) .
S1 O6 1.440(3) .
S1 O7 1.447(4) .
S1 O5 1.510(4) .
S1 C3 1.777(4) .
O3 C1 1.252(6) .
O4 C1 1.283(6) .
O4 U 2.404(3) 2_765
O8 H8A 0.8343 .
O8 H8B 0.8689 .
O9 H9A 0.8817 .
O9 H9B 0.8505 .
O10 C8 1.218(6) .
O11 C11 1.209(6) .
O12 C14 1.227(6) .
O13 C17 1.217(6) .
O14 C20 1.225(6) .
O15 C23 1.232(6) .
O20 N13 1.246(9) .
O21 N13 1.306(13) .
O22 N13 1.251(11) .
N1 C8 1.370(6) .
N1 C9 1.442(6) .
N1 C25 1.469(6) 2_676
N2 C8 1.373(6) .
N2 C10 1.452(6) .
N2 C12 1.453(6) .
N3 C11 1.372(6) .
N3 C10 1.454(6) .
N3 C13 1.456(6) .
N4 C11 1.370(7) .
N4 C24 1.441(6) 2_676
N4 C9 1.448(6) .
N5 C14 1.362(6) .
N5 C12 1.437(6) .
N5 C15 1.439(6) .
N6 C14 1.367(6) .
N6 C18 1.435(6) .
N6 C16 1.439(6) .
N7 C17 1.384(6) .
N7 C19 1.436(6) .
N7 C16 1.450(6) .
N8 C17 1.352(7) .
N8 C13 1.452(6) .
N8 C15 1.459(6) .
N9 C20 1.369(6) .
N9 C21 1.441(6) .
N9 C18 1.447(6) .
N10 C20 1.371(7) .
N10 C22 1.445(6) .
N10 C24 1.460(6) .
N11 C23 1.372(6) .
N11 C25 1.442(6) .
N11 C22 1.444(7) .
N12 C23 1.351(7) .
N12 C19 1.456(6) .
N12 C21 1.462(6) .
C1 C2 1.502(7) .
C2 C7 1.385(7) .
C2 C3 1.399(6) .
C3 C4 1.399(7) .
C4 C5 1.383(7) .
C4 H4 0.9300 .
C5 C6 1.391(8) .
C5 H5 0.9300 .
C6 C7 1.392(8) .
C6 H6 0.9300 .
C7 H7 0.9300 .
C9 C10 1.541(6) .
C9 H9 0.9800 .
C10 H10 0.9800 .
C12 H12A 0.9700 .
C12 H12B 0.9700 .
C13 H13A 0.9700 .
C13 H13B 0.9700 .
C15 C16 1.570(6) .
C15 H15 0.9800 .
C16 H16 0.9800 .
C18 H18C 0.9700 .
C18 H18D 0.9700 .
C19 H19C 0.9700 .
C19 H19D 0.9700 .
C21 C22 1.574(7) .
C21 H21 0.9800 .
C22 H22 0.9800 .
C24 N4 1.441(6) 2_676
C24 H24A 0.9700 .
C24 H24B 0.9700 .
C25 N1 1.469(6) 2_676
C25 H25A 0.9700 .
C25 H25B 0.9700 .

loop_
_geom_hbond_atom_site_label_D
_geom_hbond_atom_site_label_H
_geom_hbond_atom_site_label_A
_geom_hbond_distance_DH
_geom_hbond_distance_HA
_geom_hbond_distance_DA
_geom_hbond_angle_DHA
_geom_hbond_site_symmetry_A
O8 H8A O14 0.83 2.08 2.761(6) 138.6 2_676
O8 H8B O16 0.87 1.98 2.652(10) 133.4 .
O9 H9A O17 0.88 1.73 2.568(9) 158.3 .
O9 H9B O20 0.85 2.05 2.867(13) 159.6 .
